data_7151546
loop_
_publ_author_name
'Elena I. Klimova'
'Tatiana Klimova Berestneva'
'Arnaldo Cinquantini'
'Maddalena Corsini'
'Piero Zanello'
'Ruben A. Toscano'
'Sim\'on Hern\'andez-Ortega'
'Marcos Mart\'inez Garc\'ia'

_publ_section_title
;
 3,3-Diethyl- and 3,3-dibenzyl-1,2-diferrocenylcyclopropenes
;
_journal_issue 24
_journal_name_full 'Org. Biomol. Chem.'
_journal_page_first 4458
_journal_page_last 4464
_journal_paper_doi 10.1039/b307408k
_journal_volume 1
_journal_year 2003
_chemical_formula_sum 'C27 H30 Fe2 O'
_chemical_formula_weight 482.21
_chemical_name_systematic
;
4,5-DIFERROCEN-1-YL-HEPTAN-3-ONE
;
_space_group_IT_number 4
_symmetry_cell_setting monoclinic
_symmetry_space_group_name_Hall 'P 2yb'
_symmetry_space_group_name_H-M 'P 1 21 1'
_atom_sites_solution_hydrogens geom
_atom_sites_solution_primary direct
_atom_sites_solution_secondary difmap
_audit_creation_method SHELXL-97
_cell_angle_alpha 90.00
_cell_angle_beta 102.3290(10)
_cell_angle_gamma 90.00
_cell_formula_units_Z 2
_cell_length_a 11.0169(8)
_cell_length_b 7.8226(5)
_cell_length_c 13.1321(9)
_cell_measurement_reflns_used 4515
_cell_measurement_temperature 291(2)
_cell_measurement_theta_max 30.94
_cell_measurement_theta_min 2.19
_cell_volume 1105.63(13)
_computing_cell_refinement 'Bruker SMART'
_computing_data_collection 'Bruker SMART'
_computing_data_reduction 'Bruker SAINT'
_computing_molecular_graphics 'Bruker SHELXTL'
_computing_publication_material 'Bruker SHELXTL'
_computing_structure_refinement 'SHELXL-97 (Sheldrick, 1997)'
_computing_structure_solution 'SHELXS-97 (Sheldrick, 1990)'
_diffrn_ambient_temperature 291(2)
_diffrn_measured_fraction_theta_full 1.000
_diffrn_measured_fraction_theta_max 1.000
_diffrn_measurement_device_type 'Bruker Smart Apex CCD area detector'
_diffrn_measurement_method 'omega scans'
_diffrn_radiation_monochromator graphite
_diffrn_radiation_source 'fine-focus sealed tube'
_diffrn_radiation_type MoK\a
_diffrn_radiation_wavelength 0.71073
_diffrn_reflns_av_R_equivalents 0.0351
_diffrn_reflns_av_sigmaI/netI 0.0515
_diffrn_reflns_limit_h_max 13
_diffrn_reflns_limit_h_min -13
_diffrn_reflns_limit_k_max 9
_diffrn_reflns_limit_k_min -9
_diffrn_reflns_limit_l_max 15
_diffrn_reflns_limit_l_min -15
_diffrn_reflns_number 9069
_diffrn_reflns_theta_full 25.00
_diffrn_reflns_theta_max 25.00
_diffrn_reflns_theta_min 1.59
_exptl_absorpt_coefficient_mu 1.328
_exptl_absorpt_correction_T_max 0.9510
_exptl_absorpt_correction_T_min 0.6645
_exptl_absorpt_correction_type Analitycal
_exptl_crystal_colour Orange
_exptl_crystal_density_diffrn 1.448
_exptl_crystal_density_meas ?
_exptl_crystal_density_method 'not measured'
_exptl_crystal_description Prism
_exptl_crystal_F_000 504
_exptl_crystal_size_max 0.37
_exptl_crystal_size_mid 0.33
_exptl_crystal_size_min 0.04
_refine_diff_density_max 0.478
_refine_diff_density_min -0.183
_refine_diff_density_rms 0.057
_refine_ls_abs_structure_details 'Flack H D (1983), Acta Cryst. A39, 876-881'
_refine_ls_abs_structure_Flack 0.06(2)
_refine_ls_extinction_method none
_refine_ls_goodness_of_fit_ref 0.968
_refine_ls_hydrogen_treatment mixed
_refine_ls_matrix_type full
_refine_ls_number_parameters 273
_refine_ls_number_reflns 3864
_refine_ls_number_restraints 1
_refine_ls_restrained_S_all 0.967
_refine_ls_R_factor_all 0.0511
_refine_ls_R_factor_gt 0.0390
_refine_ls_shift/su_max 0.007
_refine_ls_shift/su_mean 0.002
_refine_ls_structure_factor_coef Fsqd
_refine_ls_weighting_details 'calc w=1/[\s^2^(Fo^2^)+(0.0305P)^2^] where P=(Fo^2^+2Fc^2^)/3'
_refine_ls_weighting_scheme calc
_refine_ls_wR_factor_gt 0.0749
_refine_ls_wR_factor_ref 0.0784
_reflns_number_gt 3049
_reflns_number_total 3864
_reflns_threshold_expression >2\s(I)
_cod_data_source_file b307408k.txt
_cod_data_source_block Compound_4a
_cod_depositor_comments
;
The following automatic conversions were performed:
'_symmetry_cell_setting' value 'Monoclinic' changed to 'monoclinic'
according to '/home/saulius/struct/CIF-dictionaries/cif_core.dic'
dictionary named 'cif_core.dic' version 2.4.1 from 2010-06-29.

Automatic conversion script
Id: cif_fix_enum 1527 2010-12-29 10:47:43Z saulius 

The following automatic conversions were performed:

'_exptl_crystal_density_meas' value 'No' was changed to '?' - the
value is perceived as not measured.

Automatic conversion script
Id: cif_fix_values 3008 2015-01-20 13:52:24Z robertas 
;
_cod_original_sg_symbol_H-M 'P 21'
_cod_database_code 7151546
_solved_by 'Simon Hernandez-Ortega'

loop_
_symmetry_equiv_pos_as_xyz
'x, y, z'
'-x, y+1/2, -z'

loop_
_atom_site_label
_atom_site_type_symbol
_atom_site_fract_x
_atom_site_fract_y
_atom_site_fract_z
_atom_site_U_iso_or_equiv
_atom_site_adp_type
_atom_site_occupancy
_atom_site_symmetry_multiplicity
_atom_site_calc_flag
_atom_site_refinement_flags
_atom_site_disorder_assembly
_atom_site_disorder_group
Fe1 Fe 0.74652(6) 0.48083(6) 1.01534(6) 0.0439(2) Uani 1 1 d . . .
Fe2 Fe 0.74595(6) 0.04837(7) 0.48593(6) 0.0471(3) Uani 1 1 d . . .
O1 O 0.7508(3) 0.5645(5) 0.7284(3) 0.0746(10) Uani 1 1 d . . .
C1 C 0.7768(5) 0.1843(8) 0.6205(4) 0.0500(15) Uani 1 1 d . . .
C2 C 0.8801(4) 0.0808(10) 0.6148(4) 0.0602(17) Uani 1 1 d . . .
H2 H 0.9144 -0.0094 0.6644 0.072 Uiso 1 1 calc R . .
C3 C 0.9246(5) 0.1250(10) 0.5244(5) 0.065(2) Uani 1 1 d . . .
H3 H 0.9954 0.0742 0.5012 0.078 Uiso 1 1 calc R . .
C4 C 0.8504(5) 0.2574(9) 0.4776(5) 0.0635(18) Uani 1 1 d . . .
H4 H 0.8585 0.3128 0.4125 0.076 Uiso 1 1 calc R . .
C5 C 0.7605(5) 0.2981(9) 0.5332(5) 0.061(2) Uani 1 1 d . . .
H5 H 0.6964 0.3863 0.5151 0.073 Uiso 1 1 calc R . .
C6 C 0.5933(7) -0.0969(14) 0.4735(6) 0.110(4) Uani 1 1 d . . .
H6 H 0.5390 -0.0980 0.5237 0.132 Uiso 1 1 calc R . .
C7 C 0.6951(10) -0.2009(12) 0.4785(7) 0.115(4) Uani 1 1 d . . .
H7 H 0.7247 -0.2887 0.5312 0.138 Uiso 1 1 calc R . .
C8 C 0.7451(6) -0.1624(11) 0.3932(6) 0.090(3) Uani 1 1 d . . .
H8 H 0.8178 -0.2164 0.3749 0.108 Uiso 1 1 calc R . .
C9 C 0.6722(6) -0.0347(11) 0.3377(4) 0.076(2) Uani 1 1 d . . .
H9 H 0.6871 0.0187 0.2740 0.091 Uiso 1 1 calc R . .
C10 C 0.5771(6) 0.0082(13) 0.3860(5) 0.098(3) Uani 1 1 d . . .
H10 H 0.5109 0.0920 0.3627 0.118 Uiso 1 1 calc R . .
C11 C 0.7147(5) 0.3183(8) 0.8874(4) 0.0525(16) Uani 1 1 d . . .
C12 C 0.7371(6) 0.2276(9) 0.9807(5) 0.061(2) Uani 1 1 d . . .
H12 H 0.8048 0.1456 1.0026 0.073 Uiso 1 1 calc R . .
C13 C 0.6465(6) 0.2714(9) 1.0395(5) 0.0709(19) Uani 1 1 d . . .
H13 H 0.6379 0.2235 1.1066 0.085 Uiso 1 1 calc R . .
C14 C 0.5692(5) 0.3923(10) 0.9787(5) 0.067(2) Uani 1 1 d . . .
H14 H 0.4977 0.4477 0.9984 0.081 Uiso 1 1 calc R . .
C15 C 0.6102(5) 0.4243(9) 0.8861(4) 0.0609(19) Uani 1 1 d . . .
H15 H 0.5727 0.5039 0.8306 0.073 Uiso 1 1 calc R . .
C16 C 0.8834(6) 0.6523(10) 1.0059(5) 0.085(2) Uani 1 1 d . . .
H16 H 0.9246 0.6677 0.9474 0.102 Uiso 1 1 calc R . .
C17 C 0.9189(4) 0.5428(10) 1.0895(5) 0.0724(19) Uani 1 1 d . . .
H17 H 0.9912 0.4666 1.1013 0.087 Uiso 1 1 calc R . .
C18 C 0.8369(6) 0.5630(10) 1.1561(4) 0.080(2) Uani 1 1 d . . .
H18 H 0.8412 0.5045 1.2227 0.096 Uiso 1 1 calc R . .
C19 C 0.7499(6) 0.6796(11) 1.1115(5) 0.077(2) Uani 1 1 d . . .
H19 H 0.6800 0.7185 1.1408 0.093 Uiso 1 1 calc R . .
C20 C 0.7750(7) 0.7328(9) 1.0200(6) 0.080(2) Uani 1 1 d . . .
H20 H 0.7267 0.8168 0.9727 0.096 Uiso 1 1 calc R . .
C21 C 0.7010(5) 0.1906(8) 0.7090(4) 0.0550(17) Uani 1 1 d . . .
H21 H 0.6222 0.2501 0.6833 0.066 Uiso 1 1 calc R . .
C22 C 0.7804(5) 0.2933(8) 0.8024(4) 0.0519(14) Uani 1 1 d . . .
H22 H 0.8546 0.2249 0.8303 0.062 Uiso 1 1 calc R . .
C23 C 0.6749(6) 0.0109(10) 0.7470(4) 0.094(3) Uani 1 1 d . . .
H23A H 0.7279 -0.0111 0.8148 0.112 Uiso 1 1 calc R . .
H23B H 0.6921 -0.0747 0.6986 0.112 Uiso 1 1 calc R . .
C24 C 0.5326(5) 0.0015(13) 0.7547(5) 0.124(4) Uani 1 1 d . . .
H24A H 0.5221 0.0574 0.8173 0.149 Uiso 1 1 calc R . .
H24B H 0.5078 -0.1160 0.7561 0.149 Uiso 1 1 calc R . .
H24C H 0.4823 0.0573 0.6953 0.149 Uiso 1 1 calc R . .
C25 C 0.8237(4) 0.4570(9) 0.7652(4) 0.0573(18) Uani 1 1 d . . .
C26 C 0.9571(5) 0.4800(10) 0.7702(5) 0.088(2) Uani 1 1 d . . .
H26A H 1.0001 0.4608 0.8418 0.106 Uiso 1 1 calc R . .
H26B H 0.9833 0.3905 0.7285 0.106 Uiso 1 1 calc R . .
C27 C 0.9993(6) 0.6368(9) 0.7380(5) 0.104(2) Uani 1 1 d . . .
H27A H 0.9569 0.6606 0.6677 0.125 Uiso 1 1 calc R . .
H27B H 1.0871 0.6303 0.7414 0.125 Uiso 1 1 calc R . .
H27C H 0.9827 0.7265 0.7830 0.125 Uiso 1 1 calc R . .

loop_
_atom_site_aniso_label
_atom_site_aniso_U_11
_atom_site_aniso_U_22
_atom_site_aniso_U_33
_atom_site_aniso_U_23
_atom_site_aniso_U_13
_atom_site_aniso_U_12
Fe1 0.0480(5) 0.0458(6) 0.0367(4) -0.0054(5) 0.0059(4) -0.0011(4)
Fe2 0.0489(5) 0.0540(6) 0.0366(5) -0.0098(5) 0.0049(4) 0.0000(4)
O1 0.096(3) 0.053(2) 0.078(2) 0.0125(19) 0.026(2) 0.013(2)
C1 0.058(3) 0.053(4) 0.031(3) -0.006(3) -0.008(2) 0.002(3)
C2 0.048(3) 0.073(4) 0.050(3) -0.027(3) -0.012(2) 0.020(3)
C3 0.048(3) 0.076(5) 0.073(4) -0.032(4) 0.016(3) 0.001(3)
C4 0.072(4) 0.064(4) 0.060(4) -0.015(3) 0.026(3) -0.026(3)
C5 0.055(4) 0.050(5) 0.082(5) -0.029(4) 0.023(3) 0.001(3)
C6 0.078(5) 0.173(11) 0.081(6) -0.054(6) 0.025(4) -0.064(5)
C7 0.153(9) 0.097(8) 0.082(7) 0.020(6) -0.004(6) -0.064(7)
C8 0.080(5) 0.067(5) 0.108(7) -0.057(5) -0.009(5) 0.011(4)
C9 0.088(4) 0.100(6) 0.044(4) -0.015(5) 0.021(3) -0.019(5)
C10 0.075(4) 0.128(8) 0.073(4) -0.035(5) -0.024(3) 0.002(5)
C11 0.045(3) 0.059(4) 0.050(4) -0.026(3) 0.001(3) 0.010(3)
C12 0.091(5) 0.039(4) 0.045(3) 0.000(3) -0.004(3) -0.001(3)
C13 0.092(5) 0.065(5) 0.064(4) -0.006(3) 0.036(4) -0.020(4)
C14 0.045(3) 0.087(6) 0.067(4) -0.020(4) 0.006(3) -0.018(3)
C15 0.056(3) 0.074(5) 0.047(3) -0.008(3) -0.002(3) 0.000(3)
C16 0.117(6) 0.090(5) 0.059(4) -0.029(4) 0.047(4) -0.063(5)
C17 0.041(3) 0.076(5) 0.095(4) -0.042(4) 0.001(3) -0.002(3)
C18 0.107(5) 0.076(5) 0.036(3) -0.012(4) -0.031(3) -0.019(5)
C19 0.081(5) 0.091(6) 0.062(5) -0.040(4) 0.022(4) -0.016(4)
C20 0.110(5) 0.047(4) 0.070(5) -0.019(4) -0.007(4) 0.004(4)
C21 0.049(3) 0.081(5) 0.032(3) -0.016(3) 0.002(2) 0.013(3)
C22 0.045(3) 0.063(4) 0.046(3) -0.003(3) 0.008(2) 0.000(3)
C23 0.170(6) 0.080(6) 0.043(3) -0.021(3) 0.050(4) -0.037(5)
C24 0.103(5) 0.177(10) 0.108(5) -0.043(7) 0.058(4) -0.035(7)
C25 0.043(3) 0.091(5) 0.034(3) -0.016(3) -0.001(2) 0.025(3)
C26 0.083(4) 0.086(4) 0.105(5) -0.038(4) 0.040(3) -0.011(4)
C27 0.121(6) 0.093(5) 0.115(5) -0.006(4) 0.060(4) -0.026(4)

loop_
_atom_type_symbol
_atom_type_description
_atom_type_scat_dispersion_real
_atom_type_scat_dispersion_imag
_atom_type_scat_source
C C 0.0033 0.0016 'International Tables Vol C Tables 4.2.6.8 and 6.1.1.4'
H H 0.0000 0.0000 'International Tables Vol C Tables 4.2.6.8 and 6.1.1.4'
O O 0.0106 0.0060 'International Tables Vol C Tables 4.2.6.8 and 6.1.1.4'
Fe Fe 0.3463 0.8444 'International Tables Vol C Tables 4.2.6.8 and 6.1.1.4'

loop_
_geom_angle_atom_site_label_1
_geom_angle_atom_site_label_2
_geom_angle_atom_site_label_3
_geom_angle
_geom_angle_site_symmetry_1
_geom_angle_site_symmetry_3
_geom_angle_publ_flag
C20 Fe1 C19 39.7(3) . . ?
C20 Fe1 C17 67.6(3) . . ?
C19 Fe1 C17 67.4(2) . . ?
C20 Fe1 C18 67.1(3) . . ?
C19 Fe1 C18 39.7(3) . . ?
C17 Fe1 C18 40.7(2) . . ?
C20 Fe1 C12 166.2(3) . . ?
C19 Fe1 C12 153.4(3) . . ?
C17 Fe1 C12 110.1(3) . . ?
C18 Fe1 C12 120.7(3) . . ?
C20 Fe1 C14 118.8(3) . . ?
C19 Fe1 C14 107.6(3) . . ?
C17 Fe1 C14 164.4(3) . . ?
C18 Fe1 C14 126.1(3) . . ?
C12 Fe1 C14 67.3(3) . . ?
C20 Fe1 C13 151.3(3) . . ?
C19 Fe1 C13 117.7(3) . . ?
C17 Fe1 C13 127.4(3) . . ?
C18 Fe1 C13 107.0(3) . . ?
C12 Fe1 C13 41.1(2) . . ?
C14 Fe1 C13 40.3(2) . . ?
C20 Fe1 C16 40.5(3) . . ?
C19 Fe1 C16 67.2(3) . . ?
C17 Fe1 C16 40.0(2) . . ?
C18 Fe1 C16 67.5(3) . . ?
C12 Fe1 C16 129.1(3) . . ?
C14 Fe1 C16 153.5(3) . . ?
C13 Fe1 C16 165.7(3) . . ?
C20 Fe1 C15 108.6(3) . . ?
C19 Fe1 C15 126.8(3) . . ?
C17 Fe1 C15 154.5(2) . . ?
C18 Fe1 C15 163.3(3) . . ?
C12 Fe1 C15 67.2(3) . . ?
C14 Fe1 C15 40.2(2) . . ?
C13 Fe1 C15 68.4(2) . . ?
C16 Fe1 C15 120.6(3) . . ?
C20 Fe1 C11 128.9(3) . . ?
C19 Fe1 C11 164.8(3) . . ?
C17 Fe1 C11 121.4(2) . . ?
C18 Fe1 C11 154.9(3) . . ?
C12 Fe1 C11 39.6(2) . . ?
C14 Fe1 C11 67.2(2) . . ?
C13 Fe1 C11 68.3(3) . . ?
C16 Fe1 C11 110.7(2) . . ?
C15 Fe1 C11 40.0(2) . . ?
C6 Fe2 C2 126.3(3) . . ?
C6 Fe2 C4 158.9(4) . . ?
C2 Fe2 C4 67.5(3) . . ?
C6 Fe2 C3 160.9(4) . . ?
C2 Fe2 C3 41.3(2) . . ?
C4 Fe2 C3 40.0(2) . . ?
C6 Fe2 C7 39.9(3) . . ?
C2 Fe2 C7 107.9(3) . . ?
C4 Fe2 C7 159.0(4) . . ?
C3 Fe2 C7 122.9(4) . . ?
C6 Fe2 C1 110.4(3) . . ?
C2 Fe2 C1 40.9(2) . . ?
C4 Fe2 C1 68.3(2) . . ?
C3 Fe2 C1 69.7(2) . . ?
C7 Fe2 C1 122.7(3) . . ?
C6 Fe2 C5 125.1(3) . . ?
C2 Fe2 C5 68.2(3) . . ?
C4 Fe2 C5 39.9(2) . . ?
C3 Fe2 C5 68.3(2) . . ?
C7 Fe2 C5 159.5(3) . . ?
C1 Fe2 C5 41.2(2) . . ?
C6 Fe2 C9 65.7(3) . . ?
C2 Fe2 C9 155.6(2) . . ?
C4 Fe2 C9 108.7(3) . . ?
C3 Fe2 C9 120.0(2) . . ?
C7 Fe2 C9 66.4(3) . . ?
C1 Fe2 C9 162.4(3) . . ?
C5 Fe2 C9 125.5(3) . . ?
C6 Fe2 C8 66.3(3) . . ?
C2 Fe2 C8 120.7(3) . . ?
C4 Fe2 C8 123.4(3) . . ?
C3 Fe2 C8 105.6(3) . . ?
C7 Fe2 C8 39.7(3) . . ?
C1 Fe2 C8 156.7(3) . . ?
C5 Fe2 C8 159.9(3) . . ?
C9 Fe2 C8 39.6(3) . . ?
C6 Fe2 C10 40.0(3) . . ?
C2 Fe2 C10 163.2(3) . . ?
C4 Fe2 C10 122.5(3) . . ?
C3 Fe2 C10 155.0(3) . . ?
C7 Fe2 C10 67.6(4) . . ?
C1 Fe2 C10 126.6(3) . . ?
C5 Fe2 C10 109.9(3) . . ?
C9 Fe2 C10 39.2(2) . . ?
C8 Fe2 C10 67.0(3) . . ?
C2 C1 C5 106.1(5) . . ?
C2 C1 C21 128.3(5) . . ?
C5 C1 C21 125.3(5) . . ?
C2 C1 Fe2 68.9(3) . . ?
C5 C1 Fe2 70.1(3) . . ?
C21 C1 Fe2 130.2(4) . . ?
C1 C2 C3 109.3(6) . . ?
C1 C2 Fe2 70.2(3) . . ?
C3 C2 Fe2 69.5(3) . . ?
C4 C3 C2 106.1(5) . . ?
C4 C3 Fe2 70.0(3) . . ?
C2 C3 Fe2 69.2(3) . . ?
C3 C4 C5 111.1(6) . . ?
C3 C4 Fe2 70.0(4) . . ?
C5 C4 Fe2 71.2(4) . . ?
C4 C5 C1 107.3(6) . . ?
C4 C5 Fe2 68.9(4) . . ?
C1 C5 Fe2 68.8(4) . . ?
C7 C6 C10 110.4(8) . . ?
C7 C6 Fe2 70.8(4) . . ?
C10 C6 Fe2 72.0(5) . . ?
C6 C7 C8 107.1(8) . . ?
C6 C7 Fe2 69.4(5) . . ?
C8 C7 Fe2 71.0(5) . . ?
C7 C8 C9 107.2(7) . . ?
C7 C8 Fe2 69.3(5) . . ?
C9 C8 Fe2 70.2(4) . . ?
C10 C9 C8 110.2(7) . . ?
C10 C9 Fe2 70.8(4) . . ?
C8 C9 Fe2 70.2(3) . . ?
C9 C10 C6 105.1(8) . . ?
C9 C10 Fe2 70.0(3) . . ?
C6 C10 Fe2 68.0(4) . . ?
C12 C11 C15 107.5(5) . . ?
C12 C11 C22 125.3(6) . . ?
C15 C11 C22 126.9(5) . . ?
C12 C11 Fe1 68.4(4) . . ?
C15 C11 Fe1 69.4(3) . . ?
C22 C11 Fe1 132.2(4) . . ?
C11 C12 C13 109.9(6) . . ?
C11 C12 Fe1 72.0(4) . . ?
C13 C12 Fe1 69.7(4) . . ?
C14 C13 C12 105.3(6) . . ?
C14 C13 Fe1 69.6(4) . . ?
C12 C13 Fe1 69.2(4) . . ?
C13 C14 C15 110.1(6) . . ?
C13 C14 Fe1 70.0(3) . . ?
C15 C14 Fe1 71.0(3) . . ?
C14 C15 C11 107.1(6) . . ?
C14 C15 Fe1 68.8(3) . . ?
C11 C15 Fe1 70.6(3) . . ?
C17 C16 C20 106.2(6) . . ?
C17 C16 Fe1 68.4(4) . . ?
C20 C16 Fe1 68.0(4) . . ?
C16 C17 C18 108.4(6) . . ?
C16 C17 Fe1 71.6(3) . . ?
C18 C17 Fe1 70.0(3) . . ?
C19 C18 C17 107.4(6) . . ?
C19 C18 Fe1 69.8(3) . . ?
C17 C18 Fe1 69.3(3) . . ?
C20 C19 C18 109.1(7) . . ?
C20 C19 Fe1 70.0(4) . . ?
C18 C19 Fe1 70.5(4) . . ?
C19 C20 C16 108.8(7) . . ?
C19 C20 Fe1 70.3(5) . . ?
C16 C20 Fe1 71.6(4) . . ?
C23 C21 C22 109.1(5) . . ?
C23 C21 C1 112.2(5) . . ?
C22 C21 C1 107.4(4) . . ?
C11 C22 C25 112.4(5) . . ?
C11 C22 C21 112.3(4) . . ?
C25 C22 C21 110.5(5) . . ?
C21 C23 C24 108.5(6) . . ?
O1 C25 C26 120.9(7) . . ?
O1 C25 C22 120.4(5) . . ?
C26 C25 C22 118.6(6) . . ?
C27 C26 C25 119.0(7) . . ?

loop_
_geom_bond_atom_site_label_1
_geom_bond_atom_site_label_2
_geom_bond_distance
_geom_bond_site_symmetry_2
_geom_bond_publ_flag
Fe1 C20 1.995(7) . ?
Fe1 C19 1.999(7) . ?
Fe1 C17 2.000(5) . ?
Fe1 C18 2.008(5) . ?
Fe1 C12 2.030(7) . ?
Fe1 C14 2.032(5) . ?
Fe1 C13 2.037(7) . ?
Fe1 C16 2.041(6) . ?
Fe1 C15 2.060(5) . ?
Fe1 C11 2.076(5) . ?
Fe2 C6 2.008(7) . ?
Fe2 C2 2.011(5) . ?
Fe2 C4 2.015(6) . ?
Fe2 C3 2.015(5) . ?
Fe2 C7 2.025(8) . ?
Fe2 C1 2.028(5) . ?
Fe2 C5 2.046(7) . ?
Fe2 C9 2.048(6) . ?
Fe2 C8 2.048(7) . ?
Fe2 C10 2.059(6) . ?
O1 C25 1.191(6) . ?
C1 C2 1.412(7) . ?
C1 C5 1.432(8) . ?
C1 C21 1.570(7) . ?
C2 C3 1.419(7) . ?
C3 C4 1.380(9) . ?
C4 C5 1.387(7) . ?
C6 C7 1.375(12) . ?
C6 C10 1.393(11) . ?
C7 C8 1.383(10) . ?
C8 C9 1.387(10) . ?
C9 C10 1.377(8) . ?
C11 C12 1.390(8) . ?
C11 C15 1.416(7) . ?
C11 C22 1.468(7) . ?
C12 C13 1.428(8) . ?
C13 C14 1.402(8) . ?
C14 C15 1.408(7) . ?
C16 C17 1.381(9) . ?
C16 C20 1.396(9) . ?
C17 C18 1.393(8) . ?
C18 C19 1.361(9) . ?
C19 C20 1.355(9) . ?
C21 C23 1.539(8) . ?
C21 C22 1.567(5) . ?
C22 C25 1.485(8) . ?
C23 C24 1.593(7) . ?
C25 C26 1.469(7) . ?
C26 C27 1.409(9) . ?
